data_2010961
loop_
_publ_author_name
'Kani, Yoshiyuki'
'Ohba, Shigeru'
'Kunita, Mami'
'Nishida, Yuzo'

_publ_section_title
;Chloro[<i>N</i>',<i>N</i>'-diethyl-<i>N</i>,<i>N</i>-bis(2-pyridylmethyl)ethylenediamine-\k^4^<i>N</i>]copper(II)
 perchlorate
;
_journal_issue 5
_journal_name_full 'Acta Crystallographica Section C'
_journal_page_first e198
_journal_page_last e198
_journal_paper_doi 10.1107/S010827010000559X
_journal_volume 56
_journal_year 2000
_chemical_formula_iupac '[Cu Cl (C18 H26 N4)] Cl O4'
_chemical_formula_sum 'C18 H26 Cl2 Cu N4 O4'
_chemical_formula_weight 496.88
_space_group_IT_number 14
_symmetry_cell_setting monoclinic
_symmetry_space_group_name_Hall '-P 2ybc'
_symmetry_space_group_name_H-M 'P 1 21/c 1'
_cell_angle_alpha 90
_cell_angle_beta 109.340(10)
_cell_angle_gamma 90
_cell_formula_units_Z 4
_cell_length_a 12.513(2)
_cell_length_b 14.613(2)
_cell_length_c 12.569(2)
_cell_measurement_reflns_used 25
_cell_measurement_temperature 298
_cell_measurement_theta_max 15
_cell_measurement_theta_min 10
_cell_volume 2168.6(6)
_computing_cell_refinement 'MSC/AFC Diffractometer Control Software'
_computing_data_collection
;
MSC/AFC Diffractometer Control Software
(Molecular Structure Corporation, 1993)
;
_computing_data_reduction 'TEXSAN (Molecular Structure Corporation, 1999)'
_computing_publication_material TEXSAN
_computing_structure_refinement TEXSAN
_computing_structure_solution 'SIR92 (Altomare et al., 1994)'
_diffrn_measured_fraction_theta_full .9996
_diffrn_measured_fraction_theta_max .9996
_diffrn_measurement_device_type 'Rigaku AFC-5S'
_diffrn_measurement_method \q-2\q
_diffrn_radiation_type MoK\a
_diffrn_radiation_wavelength .71073
_diffrn_reflns_av_R_equivalents .025
_diffrn_reflns_limit_h_max 16
_diffrn_reflns_limit_h_min 0
_diffrn_reflns_limit_k_max 19
_diffrn_reflns_limit_k_min 0
_diffrn_reflns_limit_l_max 16
_diffrn_reflns_limit_l_min -16
_diffrn_reflns_number 5399
_diffrn_reflns_theta_full 27.5
_diffrn_reflns_theta_max 27.5
_diffrn_standards_decay_% 0
_diffrn_standards_interval_count 100
_diffrn_standards_number 3
_exptl_absorpt_coefficient_mu 1.285
_exptl_absorpt_correction_T_max .701
_exptl_absorpt_correction_T_min .469
_exptl_absorpt_correction_type integration
_exptl_absorpt_process_details '(Coppens et al., 1965)'
_exptl_crystal_colour blue
_exptl_crystal_density_diffrn 1.522
_exptl_crystal_density_method 'not measured'
_exptl_crystal_description plate-like
_exptl_crystal_size_max .65
_exptl_crystal_size_mid .55
_exptl_crystal_size_min .3
_refine_diff_density_max .45
_refine_diff_density_min -.43
_refine_ls_extinction_method none
_refine_ls_goodness_of_fit_ref 1.51
_refine_ls_hydrogen_treatment noref
_refine_ls_number_parameters 262
_refine_ls_number_reflns 4971
_refine_ls_R_factor_gt .064
_refine_ls_shift/su_max .003
_refine_ls_structure_factor_coef Fsqd
_refine_ls_weighting_details 'w = 1/[\s^2^(Fo^2^) + (0.05(Fo^2^ + 2Fc^2^)/3)^2^]'
_refine_ls_weighting_scheme calc
_refine_ls_wR_factor_ref .161
_reflns_number_gt 2593
_reflns_number_total 4971
_reflns_threshold_expression I>2\s(I)
_cod_data_source_file qa0280.cif
_cod_data_source_block I
_cod_original_cell_volume 2168.60(10)
_cod_original_sg_symbol_H-M 'P 21/c'
_cod_database_code 2010961
_cod_database_fobs_code 2010961

loop_
_symmetry_equiv_pos_as_xyz
x,y,z
-x,1/2+y,1/2-z
-x,-y,-z
x,1/2-y,1/2+z

loop_
_atom_site_label
_atom_site_fract_x
_atom_site_fract_y
_atom_site_fract_z
_atom_site_U_iso_or_equiv
_atom_site_adp_type
_atom_site_occupancy
_atom_site_type_symbol
Cu1 .13286(5) .09364(4) .08692(4) .0726(2) Uani 1.00 Cu
Cl1 .04060(10) .14870(10) -.08547(9) .0953(4) Uani 1.00 Cl
Cl2 .65700(10) .10210(10) .41770(10) .0904(5) Uani 1.00 Cl
O1 .6045(10) .0359(6) .3430(10) .349(6) Uani 1.00 O
O2 .6027(6) .1143(7) .4878(5) .283(5) Uani 1.00 O
O3 .6409(5) .1734(4) .3466(7) .207(3) Uani 1.00 O
O4 .7669(5) .0787(6) .4624(5) .225(3) Uani 1.00 O
N1 .2373(3) .0122(3) .0379(4) .0830(10) Uani 1.00 N
N2 .2031(4) .0329(3) .2407(3) .107(2) Uani 1.00 N
N3 .0124(4) .1289(4) .1526(4) .094(2) Uani 1.00 N
N4 .2679(3) .2086(3) .1642(3) .0700(10) Uani 1.00 N
C1 .2573(5) .0163(4) -.0587(6) .095(2) Uani 1.00 C
C2 .3355(7) -.0375(5) -.0822(8) .133(3) Uani 1.00 C
C3 .3944(9) -.0989(8) -.0030(10) .176(5) Uani 1.00 C
C4 .3748(9) -.1041(7) .0950(10) .175(4) Uani 1.00 C
C5 .2933(5) -.0473(4) .1175(6) .113(2) Uani 1.00 C
C6 .2621(6) -.0503(6) .2241(7) .143(3) Uani 1.00 C
C7 .1065(8) .0154(6) .2852(4) .133(3) Uani 1.00 C
C8 .0206(7) .0882(5) .2473(6) .123(3) Uani 1.00 C
C9 -.0520(10) .1070(7) .3150(9) .158(5) Uani 1.00 C
C10 -.1270(10) .1712(9) .2700(10) .183(6) Uani 1.00 C
C11 -.1431(6) .2142(6) .1692(9) .141(3) Uani 1.00 C
C12 -.0694(6) .1909(5) .1128(6) .107(2) Uani 1.00 C
C13 .2833(6) .1013(5) .3176(4) .128(2) Uani 1.00 C
C14 .3450(5) .1561(4) .2588(4) .106(2) Uani 1.00 C
C15 .3259(5) .2324(3) .0805(4) .089(2) Uani 1.00 C
C16 .4263(5) .2951(4) .1207(5) .110(2) Uani 1.00 C
C17 .2243(5) .2898(4) .2047(4) .092(2) Uani 1.00 C
C18 .1487(6) .3488(4) .1148(6) .119(2) Uani 1.00 C
H1 .2148 .0590 -.1149 .1136 Uiso 1.00 H
H2 .3488 -.0323 -.1529 .1592 Uiso 1.00 H
H3 .4496 -.1382 -.0173 .2116 Uiso 1.00 H
H4 .4167 -.1472 .1508 .2102 Uiso 1.00 H
H5 .3302 -.0574 .2875 .1710 Uiso 1.00 H
H6 .2135 -.1020 .2200 .1710 Uiso 1.00 H
H7 .0724 -.0426 .2576 .1600 Uiso 1.00 H
H8 .1352 .0143 .3661 .1600 Uiso 1.00 H
H9 -.0457 .0761 .3843 .1894 Uiso 1.00 H
H10 -.1755 .1895 .3117 .2196 Uiso 1.00 H
H11 -.2023 .2584 .1395 .1691 Uiso 1.00 H
H12 -.0773 .2203 .0423 .1282 Uiso 1.00 H
H13 .2402 .1419 .3478 .1539 Uiso 1.00 H
H14 .3372 .0687 .3781 .1539 Uiso 1.00 H
H15 .3896 .1158 .2301 .1276 Uiso 1.00 H
H16 .3940 .1981 .3115 .1276 Uiso 1.00 H
H17 .3509 .1762 .0568 .1071 Uiso 1.00 H
H18 .2709 .2610 .0171 .1071 Uiso 1.00 H
H19 .4835 .2675 .1833 .1316 Uiso 1.00 H
H20 .4561 .3055 .0605 .1316 Uiso 1.00 H
H21 .4034 .3523 .1439 .1316 Uiso 1.00 H
H22 .1826 .2698 .2523 .1104 Uiso 1.00 H
H23 .2878 .3261 .2481 .1104 Uiso 1.00 H
H24 .1242 .4001 .1484 .1422 Uiso 1.00 H
H25 .1891 .3702 .0667 .1422 Uiso 1.00 H
H26 .0839 .3140 .0710 .1422 Uiso 1.00 H

loop_
_atom_site_aniso_label
_atom_site_aniso_U_11
_atom_site_aniso_U_22
_atom_site_aniso_U_33
_atom_site_aniso_U_12
_atom_site_aniso_U_13
_atom_site_aniso_U_23
Cu1 .0845(4) .0706(4) .0452(3) -.0047(3) -.0022(2) .0046(3)
Cl1 .1100(10) .0980(10) .0514(6) .0286(8) -.0089(6) .0018(6)
Cl2 .1005(10) .1010(10) .0743(8) .0337(8) .0350(7) .0212(8)
O1 .380(10) .189(8) .39(2) .023(9) .010(10) -.140(10)
O2 .198(7) .56(2) .138(5) .118(8) .115(5) .057(7)
O3 .160(5) .164(5) .305(9) .063(4) .089(5) .122(6)
O4 .137(4) .370(10) .176(5) .129(6) .061(4) .135(6)
N1 .081(3) .062(2) .082(3) -.001(2) -.006(2) .002(2)
N2 .129(4) .090(3) .059(2) -.036(3) -.024(2) .025(2)
N3 .109(4) .097(3) .072(3) -.045(3) .023(3) -.012(3)
N4 .078(2) .068(2) .051(2) -.009(2) .006(2) .001(2)
C1 .094(4) .067(3) .107(4) -.003(3) .011(3) -.026(3)
C2 .103(5) .093(5) .195(8) -.018(4) .040(5) -.066(5)
C3 .107(6) .113(8) .28(2) .022(5) .026(9) -.060(10)
C4 .103(6) .082(5) .280(10) .023(5) -.021(8) .006(8)
C5 .089(4) .063(3) .140(6) -.005(3) -.023(4) .013(4)
C6 .134(6) .112(5) .130(6) -.008(5) -.026(4) .069(5)
C7 .190(7) .139(6) .055(3) -.107(6) .018(4) .008(3)
C8 .156(7) .100(5) .089(4) -.075(5) .009(4) -.007(4)
C9 .220(10) .157(9) .124(7) -.122(8) .097(8) -.059(7)
C10 .240(10) .180(10) .170(10) -.140(10) .130(10) -.100(10)
C11 .114(5) .147(7) .177(8) -.058(5) .070(6) -.083(7)
C12 .090(4) .111(5) .117(5) -.029(4) .029(4) -.034(4)
C13 .147(5) .138(5) .057(3) -.069(5) -.023(3) .026(3)
C14 .108(4) .094(4) .075(3) -.023(3) -.027(3) .016(3)
C15 .101(4) .076(4) .084(3) -.017(3) .021(3) -.007(3)
C16 .102(4) .106(4) .115(5) -.023(4) .028(3) .009(4)
C17 .109(4) .082(4) .081(3) -.013(3) .026(3) -.012(3)
C18 .126(5) .077(4) .133(5) .007(4) .016(4) -.006(4)

loop_
_atom_type_symbol
_atom_type_description
_atom_type_scat_dispersion_real
_atom_type_scat_dispersion_imag
_atom_type_scat_source
Cu Cu .320 1.265
;International Tables for Crystallography
(1992, Vol. C)
;
Cl Cl .148 .159
;International Tables for Crystallography
(1992, Vol. C)
;
O O .011 .006
;International Tables for Crystallography
(1992, Vol. C)
;
N N .006 .003
;International Tables for Crystallography
(1992, Vol. C)
;
C C .003 .002
;International Tables for Crystallography
(1992, Vol. C)
;
H H .000 .000
;International Tables for Crystallography
(1992, Vol. C)
;

loop_
_geom_angle_atom_site_label_1
_geom_angle_atom_site_label_2
_geom_angle_atom_site_label_3
_geom_angle
_geom_angle_publ_flag
Cl1 Cu1 N1 95.50(10) no
Cl1 Cu1 N2 173.70(10) no
Cl1 Cu1 N3 95.1(2) no
Cl1 Cu1 N4 102.26(9) no
N1 Cu1 N2 85.0(2) no
N1 Cu1 N3 158.4(2) no
N1 Cu1 N4 95.60(10) no
N2 Cu1 N3 82.5(2) no
N2 Cu1 N4 84.00(10) no
N3 Cu1 N4 100.40(10) no
O1 Cl2 O2 108.9(7) no
O1 Cl2 O3 99.5(7) no
O1 Cl2 O4 107.5(6) no
O2 Cl2 O3 110.4(5) no
O2 Cl2 O4 116.5(4) no
O3 Cl2 O4 112.5(4) no
Cu1 N1 C1 126.6(4) no
Cu1 N1 C5 112.9(5) no
C1 N1 C5 120.4(6) no
Cu1 N2 C6 107.7(4) no
Cu1 N2 C7 106.1(4) no
Cu1 N2 C13 107.6(3) no
C6 N2 C7 114.4(6) no
C6 N2 C13 112.2(5) no
C7 N2 C13 108.5(5) no
Cu1 N3 C8 114.6(6) no
Cu1 N3 C12 127.3(4) no
C8 N3 C12 118.1(7) no
Cu1 N4 C14 98.7(3) no
Cu1 N4 C15 108.9(3) no
Cu1 N4 C17 115.0(3) no
C14 N4 C15 110.2(4) no
C14 N4 C17 111.1(4) no
C15 N4 C17 112.1(4) no
N1 C1 C2 122.8(6) no
N1 C1 H1 118.6 no
C2 C1 H1 118.6 no
C1 C2 C3 118.4(9) no
C1 C2 H2 120.8 no
C3 C2 H2 120.8 no
C2 C3 C4 119.0(10) no
C2 C3 H3 120.3 no
C4 C3 H3 120.3 no
C3 C4 C5 121.0(10) no
C3 C4 H4 119.4 no
C5 C4 H4 119.4 no
N1 C5 C4 117.7(8) no
N1 C5 C6 117.2(6) no
C4 C5 C6 125.1(8) no
N2 C6 C5 112.9(5) no
N2 C6 H5 108.6 no
N2 C6 H6 108.6 no
C5 C6 H5 108.6 no
C5 C6 H6 108.6 no
H5 C6 H6 109.5 no
N2 C7 C8 110.3(5) no
N2 C7 H7 109.3 no
N2 C7 H8 109.3 no
C8 C7 H7 109.3 no
C8 C7 H8 109.3 no
H7 C7 H8 109.5 no
N3 C8 C7 116.8(8) no
N3 C8 C9 124.7(9) no
C7 C8 C9 118.4(8) no
C8 C9 C10 112.0(10) no
C8 C9 H9 123.9 no
C10 C9 H9 123.9 no
C9 C10 C11 126.0(10) no
C9 C10 H10 116.9 no
C11 C10 H10 116.9 no
C10 C11 C12 116.0(10) no
C10 C11 H11 121.8 no
C12 C11 H11 121.8 no
N3 C12 C11 122.4(8) no
N3 C12 H12 118.8 no
C11 C12 H12 118.8 no
N2 C13 C14 112.7(5) no
N2 C13 H13 108.7 no
N2 C13 H14 108.7 no
C14 C13 H13 108.7 no
C14 C13 H14 108.7 no
H13 C13 H14 109.5 no
N4 C14 C13 112.1(5) no
N4 C14 H15 108.8 no
N4 C14 H16 108.8 no
C13 C14 H15 108.8 no
C13 C14 H16 108.8 no
H15 C14 H16 109.5 no
N4 C15 C16 116.8(4) no
N4 C15 H17 107.6 no
N4 C15 H18 107.6 no
C16 C15 H17 107.6 no
C16 C15 H18 107.6 no
H17 C15 H18 109.5 no
C15 C16 H19 109.5 no
C15 C16 H20 109.5 no
C15 C16 H21 109.5 no
H19 C16 H20 109.5 no
H19 C16 H21 109.5 no
H20 C16 H21 109.5 no
N4 C17 C18 114.9(4) no
N4 C17 H22 108.1 no
N4 C17 H23 108.1 no
C18 C17 H22 108.1 no
C18 C17 H23 108.1 no
H22 C17 H23 109.5 no
C17 C18 H24 109.5 no
C17 C18 H25 109.5 no
C17 C18 H26 109.5 no
H24 C18 H25 109.5 no
H24 C18 H26 109.5 no
H25 C18 H26 109.5 no

loop_
_geom_bond_atom_site_label_1
_geom_bond_atom_site_label_2
_geom_bond_site_symmetry_1
_geom_bond_site_symmetry_2
_geom_bond_distance
_geom_bond_publ_flag
Cu1 Cl1 . . 2.2400(10) yes
Cu1 N1 . . 2.008(5) yes
Cu1 N2 . . 2.042(4) yes
Cu1 N3 . . 2.011(5) yes
Cu1 N4 . . 2.352(4) yes
Cl2 O1 . . 1.354(9) no
Cl2 O2 . . 1.292(5) no
Cl2 O3 . . 1.343(5) no
Cl2 O4 . . 1.346(5) no
N1 C1 . . 1.321(7) no
N1 C5 . . 1.335(7) no
N2 C6 . . 1.472(10) no
N2 C7 . . 1.511(8) no
N2 C13 . . 1.517(7) no
N3 C8 . . 1.304(8) no
N3 C12 . . 1.334(8) no
N4 C14 . . 1.474(6) no
N4 C15 . . 1.503(6) no
N4 C17 . . 1.467(6) no
C1 C2 . . 1.361(8) no
C1 H1 . . .960 no
C2 C3 . . 1.360(10) no
C2 H2 . . .960 no
C3 C4 . . 1.33(2) no
C3 H3 . . .960 no
C4 C5 . . 1.420(10) no
C4 H4 . . .960 no
C5 C6 . . 1.520(10) no
C6 H5 . . .960 no
C6 H6 . . .960 no
C7 C8 . . 1.470(10) no
C7 H7 . . .960 no
C7 H8 . . .960 no
C8 C9 . . 1.460(10) no
C9 C10 . . 1.32(2) no
C9 H9 . . .960 no
C10 C11 . . 1.370(10) no
C10 H10 . . .960 no
C11 C12 . . 1.379(9) no
C11 H11 . . .960 no
C12 H12 . . .960 no
C13 C14 . . 1.471(8) no
C13 H13 . . .960 no
C13 H14 . . .960 no
C14 H15 . . .960 no
C14 H16 . . .960 no
C15 C16 . . 1.500(8) no
C15 H17 . . .960 no
C15 H18 . . .960 no
C16 H19 . . .960 no
C16 H20 . . .960 no
C16 H21 . . .960 no
C17 C18 . . 1.485(8) no
C17 H22 . . .960 no
C17 H23 . . .960 no
C18 H24 . . .960 no
C18 H25 . . .960 no
C18 H26 . . .960 no

loop_
_geom_contact_atom_site_label_1
_geom_contact_atom_site_label_2
_geom_contact_distance
_geom_contact_site_symmetry_2
Cl1 C10 3.480(10) 4_554
Cl1 C7 3.518(6) 3_555
O1 C14 3.530(10) .
O1 C16 3.580(10) 2_645
O2 C16 3.443(8) 4_555
O2 C6 3.575(9) 3_656
O2 C14 3.593(9) .
O3 C10 3.350(10) 1_655
O3 C4 3.350(10) 2_655
O3 C14 3.504(9) .
O4 C7 3.337(9) 3_656
O4 C9 3.390(10) 1_655
O4 C10 3.400(10) 1_655
C2 C11 3.452(9) 3_555
C2 C10 3.480(10) 3_555
C3 C11 3.570(10) 3_555
